data_2239512
loop_
_publ_author_name
'Zhang, XiuQin'
'Xiao, Jian'
'Xue, Wei-Wei'
'Chen, Qiang'
'Wang, Kai'

_publ_section_title
;
 1,6-Bis(<i>p</i>-tolyloxy)hexane
;
_journal_issue 5
_journal_name_full 'Acta Crystallographica Section E'
_journal_page_first o617
_journal_paper_doi 10.1107/S1600536814009222
_journal_volume 70
_journal_year 2014
_chemical_formula_iupac 'C20 H26 O2'
_chemical_formula_moiety 'C20 H26 O2'
_chemical_formula_sum 'C20 H26 O2'
_chemical_formula_weight 298.41
_chemical_name_common 1,6-bis(p-tolyloxy)hexane
_chemical_name_systematic
;
1,6-Bis(<i>p</i>-tolyloxy)hexane
;
_space_group_IT_number 14
_symmetry_cell_setting monoclinic
_symmetry_space_group_name_Hall '-P 2ybc'
_symmetry_space_group_name_H-M 'P 1 21/c 1'
_atom_sites_solution_hydrogens geom
_atom_sites_solution_primary direct
_atom_sites_solution_secondary difmap
_audit_creation_method SHELXL-97
_cell_angle_alpha 90.00
_cell_angle_beta 91.000(13)
_cell_angle_gamma 90.00
_cell_formula_units_Z 2
_cell_length_a 18.932(12)
_cell_length_b 7.327(4)
_cell_length_c 6.352(4)
_cell_measurement_reflns_used 1071
_cell_measurement_temperature 293(2)
_cell_measurement_theta_max 23.21
_cell_measurement_theta_min 2.15
_cell_volume 881.0(9)
_computing_cell_refinement 'CAD-4 Software (Enraf--Nonius, 1985)'
_computing_data_collection 'CAD-4 Software (Enraf--Nonius, 1985)'
_computing_data_reduction 'XCAD4 (Harms & Wocadlo,1995)'
_computing_molecular_graphics 'SHELXTL (Sheldrick, 2008)'
_computing_publication_material 'SHELXTL (Sheldrick, 2008)'
_computing_structure_refinement 'SHELXL97 (Sheldrick, 2008)'
_computing_structure_solution 'SHELXS97 (Sheldrick, 2008)'
_diffrn_ambient_temperature 293(2)
_diffrn_measured_fraction_theta_full 0.994
_diffrn_measured_fraction_theta_max 0.994
_diffrn_measurement_device_type 'Enraf--Nonius CAD-4'
_diffrn_measurement_method \w/2\q
_diffrn_radiation_monochromator graphite
_diffrn_radiation_source 'fine-focus sealed tube'
_diffrn_radiation_type MoK\a
_diffrn_radiation_wavelength 0.71073
_diffrn_reflns_av_R_equivalents 0.1165
_diffrn_reflns_av_sigmaI/netI 0.0851
_diffrn_reflns_limit_h_max 21
_diffrn_reflns_limit_h_min -22
_diffrn_reflns_limit_k_max 8
_diffrn_reflns_limit_k_min -5
_diffrn_reflns_limit_l_max 7
_diffrn_reflns_limit_l_min -7
_diffrn_reflns_number 4572
_diffrn_reflns_theta_full 24.99
_diffrn_reflns_theta_max 24.99
_diffrn_reflns_theta_min 1.08
_diffrn_standards_decay_% 1
_diffrn_standards_interval_count 200
_diffrn_standards_interval_time 120
_diffrn_standards_number 3
_exptl_absorpt_coefficient_mu 0.071
_exptl_absorpt_correction_T_max 0.9874
_exptl_absorpt_correction_T_min 0.9826
_exptl_absorpt_correction_type psi-scan
_exptl_absorpt_process_details '(North <i>et al.</i>, 1968)'
_exptl_crystal_colour colourless
_exptl_crystal_density_diffrn 1.125
_exptl_crystal_density_method 'not measured'
_exptl_crystal_description block
_exptl_crystal_F_000 324
_exptl_crystal_size_max 0.25
_exptl_crystal_size_mid 0.20
_exptl_crystal_size_min 0.18
_refine_diff_density_max 0.361
_refine_diff_density_min -0.315
_refine_ls_extinction_method none
_refine_ls_goodness_of_fit_ref 1.095
_refine_ls_hydrogen_treatment constr
_refine_ls_matrix_type full
_refine_ls_number_parameters 101
_refine_ls_number_reflns 1544
_refine_ls_number_restraints 0
_refine_ls_restrained_S_all 1.095
_refine_ls_R_factor_all 0.1207
_refine_ls_R_factor_gt 0.0771
_refine_ls_shift/su_max 0.000
_refine_ls_shift/su_mean 0.000
_refine_ls_structure_factor_coef Fsqd
_refine_ls_weighting_details 'calc w=1/[\s^2^(Fo^2^)+(0.2000P)^2^] where P=(Fo^2^+2Fc^2^)/3'
_refine_ls_weighting_scheme calc
_refine_ls_wR_factor_gt 0.2388
_refine_ls_wR_factor_ref 0.3164
_reflns_number_gt 963
_reflns_number_total 1544
_reflns_threshold_expression I>2sigma(I)
_cod_data_source_file su2725sup1.cif
_cod_data_source_block I
_cod_original_sg_symbol_H-M 'P 21/c'
_cod_database_code 2239512
_cod_database_fobs_code 2239512

loop_
_symmetry_equiv_pos_site_id
_symmetry_equiv_pos_as_xyz
1 x,y,z
2 -x,1/2+y,1/2-z
3 -x,-y,-z
4 x,1/2-y,1/2+z

loop_
_atom_site_type_symbol
_atom_site_label
_atom_site_fract_x
_atom_site_fract_y
_atom_site_fract_z
_atom_site_U_iso_or_equiv
_atom_site_adp_type
_atom_site_calc_flag
_atom_site_refinement_flags
_atom_site_occupancy
_atom_site_symmetry_multiplicity
O O1 0.15451(11) -0.0150(4) 0.5211(3) 0.0524(8) Uani d . 1 1
C C1 0.4342(2) -0.0202(7) 0.2221(7) 0.0812(15) Uani d . 1 1
H H1A 0.4508 -0.1439 0.2302 0.122 Uiso calc R 1 1
H H1B 0.4644 0.0567 0.3067 0.122 Uiso calc R 1 1
H H1C 0.4349 0.0203 0.0784 0.122 Uiso calc R 1 1
C C2 0.36013(17) -0.0103(5) 0.3018(6) 0.0535(10) Uani d . 1 1
C C3 0.34523(17) 0.0740(5) 0.4910(6) 0.0555(10) Uani d . 1 1
H H3 0.3819 0.1277 0.5682 0.067 Uiso calc R 1 1
C C4 0.27798(16) 0.0806(5) 0.5681(5) 0.0497(10) Uani d . 1 1
H H4 0.2691 0.1409 0.6937 0.060 Uiso calc R 1 1
C C5 0.22302(16) -0.0041(4) 0.4560(5) 0.0400(9) Uani d . 1 1
C C6 0.23675(16) -0.0871(5) 0.2660(4) 0.0439(9) Uani d . 1 1
H H6 0.2002 -0.1416 0.1892 0.053 Uiso calc R 1 1
C C7 0.30380(17) -0.0892(5) 0.1906(5) 0.0502(10) Uani d . 1 1
H H7 0.3121 -0.1448 0.0618 0.060 Uiso calc R 1 1
C C8 0.13751(15) 0.0427(5) 0.7259(5) 0.0456(9) Uani d . 1 1
H H8A 0.1378 0.1749 0.7336 0.055 Uiso calc R 1 1
H H8B 0.1719 -0.0042 0.8273 0.055 Uiso calc R 1 1
C C9 0.06519(15) -0.0294(5) 0.7732(4) 0.0449(9) Uani d . 1 1
H H9A 0.0669 -0.1617 0.7745 0.054 Uiso calc R 1 1
H H9B 0.0327 0.0074 0.6612 0.054 Uiso calc R 1 1
C C10 0.03691(14) 0.0366(5) 0.9817(4) 0.0403(9) Uani d . 1 1
H H10A 0.0358 0.1690 0.9826 0.048 Uiso calc R 1 1
H H10B 0.0682 -0.0032 1.0951 0.048 Uiso calc R 1 1

loop_
_atom_site_aniso_label
_atom_site_aniso_U_11
_atom_site_aniso_U_22
_atom_site_aniso_U_33
_atom_site_aniso_U_12
_atom_site_aniso_U_13
_atom_site_aniso_U_23
O1 0.0479(16) 0.0683(18) 0.0413(14) -0.0032(10) 0.0101(10) -0.0063(11)
C1 0.064(3) 0.093(4) 0.088(3) 0.002(2) 0.034(2) -0.005(3)
C2 0.053(2) 0.043(2) 0.065(2) 0.0025(15) 0.0202(17) 0.0055(17)
C3 0.051(2) 0.051(2) 0.065(2) -0.0086(16) 0.0069(16) -0.0079(18)
C4 0.055(2) 0.049(2) 0.0456(18) -0.0020(15) 0.0089(15) -0.0109(16)
C5 0.0429(18) 0.0390(19) 0.0385(18) 0.0012(13) 0.0136(13) 0.0055(13)
C6 0.0538(19) 0.043(2) 0.0346(16) -0.0022(14) 0.0030(13) 0.0022(14)
C7 0.065(2) 0.043(2) 0.0433(18) 0.0040(16) 0.0137(15) -0.0009(15)
C8 0.0469(19) 0.049(2) 0.0411(18) 0.0042(14) 0.0062(14) -0.0022(14)
C9 0.0475(19) 0.053(2) 0.0341(17) -0.0005(14) 0.0093(13) -0.0078(14)
C10 0.0457(19) 0.046(2) 0.0297(16) 0.0024(13) 0.0059(13) -0.0025(12)

loop_
_atom_type_symbol
_atom_type_description
_atom_type_scat_dispersion_real
_atom_type_scat_dispersion_imag
_atom_type_scat_source
C C 0.0033 0.0016 'International Tables Vol C Tables 4.2.6.8 and 6.1.1.4'
H H 0.0000 0.0000 'International Tables Vol C Tables 4.2.6.8 and 6.1.1.4'
O O 0.0106 0.0060 'International Tables Vol C Tables 4.2.6.8 and 6.1.1.4'

loop_
_geom_angle_atom_site_label_1
_geom_angle_atom_site_label_2
_geom_angle_atom_site_label_3
_geom_angle_site_symmetry_1
_geom_angle_site_symmetry_3
_geom_angle
C5 O1 C8 . . 119.6(2)
C2 C1 H1A . . 109.5
C2 C1 H1B . . 109.5
H1A C1 H1B . . 109.5
C2 C1 H1C . . 109.5
H1A C1 H1C . . 109.5
H1B C1 H1C . . 109.5
C3 C2 C7 . . 117.3(3)
C3 C2 C1 . . 121.3(4)
C7 C2 C1 . . 121.3(3)
C4 C3 C2 . . 122.0(3)
C4 C3 H3 . . 119.0
C2 C3 H3 . . 119.0
C3 C4 C5 . . 119.3(3)
C3 C4 H4 . . 120.3
C5 C4 H4 . . 120.3
O1 C5 C6 . . 115.6(3)
O1 C5 C4 . . 124.9(3)
C6 C5 C4 . . 119.5(3)
C7 C6 C5 . . 120.2(3)
C7 C6 H6 . . 119.9
C5 C6 H6 . . 119.9
C6 C7 C2 . . 121.7(3)
C6 C7 H7 . . 119.2
C2 C7 H7 . . 119.2
O1 C8 C9 . . 107.6(3)
O1 C8 H8A . . 110.2
C9 C8 H8A . . 110.2
O1 C8 H8B . . 110.2
C9 C8 H8B . . 110.2
H8A C8 H8B . . 108.5
C8 C9 C10 . . 113.5(3)
C8 C9 H9A . . 108.9
C10 C9 H9A . . 108.9
C8 C9 H9B . . 108.9
C10 C9 H9B . . 108.9
H9A C9 H9B . . 107.7
C9 C10 C10 . 3_557 111.2(3)
C9 C10 H10A . . 109.4
C10 C10 H10A 3_557 . 109.4
C9 C10 H10B . . 109.4
C10 C10 H10B 3_557 . 109.4
H10A C10 H10B . . 108.0

loop_
_geom_bond_atom_site_label_1
_geom_bond_atom_site_label_2
_geom_bond_site_symmetry_2
_geom_bond_distance
O1 C5 . 1.371(3)
O1 C8 . 1.410(4)
C1 C2 . 1.502(4)
C1 H1A . 0.9600
C1 H1B . 0.9600
C1 H1C . 0.9600
C2 C3 . 1.385(5)
C2 C7 . 1.394(5)
C3 C4 . 1.373(4)
C3 H3 . 0.9300
C4 C5 . 1.396(5)
C4 H4 . 0.9300
C5 C6 . 1.380(4)
C6 C7 . 1.365(4)
C6 H6 . 0.9300
C7 H7 . 0.9300
C8 C9 . 1.503(4)
C8 H8A . 0.9700
C8 H8B . 0.9700
C9 C10 . 1.516(4)
C9 H9A . 0.9700
C9 H9B . 0.9700
C10 C10 3_557 1.519(5)
C10 H10A . 0.9700
C10 H10B . 0.9700

loop_
_geom_hbond_atom_site_label_D
_geom_hbond_atom_site_label_H
_geom_hbond_atom_site_label_A
_geom_hbond_site_symmetry_A
_geom_hbond_distance_DH
_geom_hbond_distance_HA
_geom_hbond_distance_DA
_geom_hbond_angle_DHA
_geom_hbond_publ_flag
C4 H4 Cg 4_555 0.93 2.95 3.696(4) 138 yes
C7 H7 Cg 4_544 0.93 2.84 3.572(4) 137 yes

loop_
_geom_torsion_atom_site_label_1
_geom_torsion_atom_site_label_2
_geom_torsion_atom_site_label_3
_geom_torsion_atom_site_label_4
_geom_torsion_site_symmetry_4
_geom_torsion
C7 C2 C3 C4 . 0.0(5)
C1 C2 C3 C4 . -178.6(4)
C2 C3 C4 C5 . 1.8(5)
C8 O1 C5 C6 . 171.1(3)
C8 O1 C5 C4 . -7.9(5)
C3 C4 C5 O1 . 176.6(3)
C3 C4 C5 C6 . -2.4(5)
O1 C5 C6 C7 . -177.8(3)
C4 C5 C6 C7 . 1.3(5)
C5 C6 C7 C2 . 0.6(5)
C3 C2 C7 C6 . -1.2(5)
C1 C2 C7 C6 . 177.4(4)
C5 O1 C8 C9 . -165.3(3)
O1 C8 C9 C10 . -174.7(3)
C8 C9 C10 C10 3_557 178.6(3)
